data_2017410
loop_
_publ_author_name
'Dols, Thomas S.'
'Spaniol, Thomas P.'
'Okuda, Jun'

_publ_section_title
;
 Titanium complexes with sulfur-linked bis(phenolate) ligands
;
_journal_coeditor_code SK3350
_journal_issue 11
_journal_name_full 'Acta Crystallographica Section C'
_journal_page_first m443
_journal_page_last m446
_journal_paper_doi 10.1107/S0108270109042280
_journal_volume 65
_journal_year 2009
_chemical_formula_iupac '[Ti (C18 H18 O2 S2) Cl2], 0.5C7 H8'
_chemical_formula_moiety 'C18 H18 Cl2 O2 S2 Ti, 0.5(C7 H8)'
_chemical_formula_sum 'C21.5 H22 Cl2 O2 S2 Ti'
_chemical_formula_weight 445.31
_chemical_name_systematic
;dichlorido{2,2'-[cyclohexane-1,2-diylbis(sulfanediyl)]diphenolato}titanium(IV)
toluene
 hemisolvate
;
_space_group_IT_number 14
_space_group_name_Hall '-P 2yn'
_symmetry_cell_setting monoclinic
_symmetry_space_group_name_Hall '-P 2yn'
_symmetry_space_group_name_H-M 'P 1 21/n 1'
_atom_sites_solution_hydrogens geom
_atom_sites_solution_primary direct
_atom_sites_solution_secondary difmap
_cell_angle_alpha 90.00
_cell_angle_beta 106.8990(10)
_cell_angle_gamma 90.00
_cell_formula_units_Z 4
_cell_length_a 9.7622(3)
_cell_length_b 16.3667(4)
_cell_length_c 14.5713(4)
_cell_measurement_reflns_used 8975
_cell_measurement_temperature 100(2)
_cell_measurement_theta_max 38.84
_cell_measurement_theta_min 2.49
_cell_volume 2227.60(11)
_computing_cell_refinement 'SAINT (Bruker, 2001)'
_computing_data_collection 'SMART (Bruker, 2003)'
_computing_data_reduction 'SAINT (Bruker, 2001)'
_computing_molecular_graphics 'ORTEP-3 (Farrugia, 1997)'
_computing_publication_material 'WinGX (Farrugia, 1999)'
_computing_structure_refinement 'SHELXL97 (Sheldrick, 2008)'
_computing_structure_solution 'SHELXS97 (Sheldrick, 2008)'
_diffrn_ambient_temperature 100(2)
_diffrn_measured_fraction_theta_full 0.990
_diffrn_measured_fraction_theta_max 0.990
_diffrn_measurement_device_type 'Bruker SMART CCD area-detector'
_diffrn_measurement_method \w
_diffrn_radiation_monochromator graphite
_diffrn_radiation_source 'fine-focus sealed tube'
_diffrn_radiation_type MoK\a
_diffrn_radiation_wavelength 0.71073
_diffrn_reflns_av_R_equivalents 0.0674
_diffrn_reflns_av_sigmaI/netI 0.0495
_diffrn_reflns_limit_h_max 18
_diffrn_reflns_limit_h_min -20
_diffrn_reflns_limit_k_max 33
_diffrn_reflns_limit_k_min -33
_diffrn_reflns_limit_l_max 30
_diffrn_reflns_limit_l_min -30
_diffrn_reflns_number 179195
_diffrn_reflns_theta_full 47.79
_diffrn_reflns_theta_max 47.79
_diffrn_reflns_theta_min 2.24
_exptl_absorpt_coefficient_mu 0.827
_exptl_absorpt_correction_T_max 0.9219
_exptl_absorpt_correction_T_min 0.7550
_exptl_absorpt_correction_type multi-scan
_exptl_absorpt_process_details '(PLATON in MULABS; Spek, 2009)'
_exptl_crystal_colour red
_exptl_crystal_density_diffrn 1.477
_exptl_crystal_density_method 'not measured'
_exptl_crystal_description fragment
_exptl_crystal_F_000 1020
_exptl_crystal_size_max 0.36
_exptl_crystal_size_mid 0.22
_exptl_crystal_size_min 0.10
_refine_diff_density_max 0.733
_refine_diff_density_min -0.474
_refine_ls_extinction_method none
_refine_ls_goodness_of_fit_ref 0.968
_refine_ls_hydrogen_treatment constr
_refine_ls_matrix_type full
_refine_ls_number_parameters 290
_refine_ls_number_reflns 20925
_refine_ls_number_restraints 0
_refine_ls_restrained_S_all 0.968
_refine_ls_R_factor_all 0.0673
_refine_ls_R_factor_gt 0.0349
_refine_ls_shift/su_max 0.001
_refine_ls_shift/su_mean 0.000
_refine_ls_structure_factor_coef Fsqd
_refine_ls_weighting_details 'calc w=1/[\s^2^(Fo^2^)+(0.0356P)^2^+0.0000P] where P=(Fo^2^+2Fc^2^)/3'
_refine_ls_weighting_scheme calc
_refine_ls_wR_factor_gt 0.0774
_refine_ls_wR_factor_ref 0.0874
_reflns_number_gt 13853
_reflns_number_total 20925
_reflns_threshold_expression I>2\s(I)
_cod_data_source_file sk3350.cif
_cod_data_source_block IIb
_cod_original_sg_symbol_H-M 'P 21/n'
_cod_original_formula_sum 'C21.5 H22 Cl2 O2 S2 Ti1'
_cod_database_code 2017410
_cod_database_fobs_code 2017410

loop_
_symmetry_equiv_pos_as_xyz
'x, y, z'
'-x+1/2, y+1/2, -z+1/2'
'-x, -y, -z'
'x-1/2, -y-1/2, z-1/2'

loop_
_atom_site_type_symbol
_atom_site_label
_atom_site_fract_x
_atom_site_fract_y
_atom_site_fract_z
_atom_site_U_iso_or_equiv
_atom_site_adp_type
_atom_site_calc_flag
_atom_site_refinement_flags
_atom_site_occupancy
_atom_site_disorder_assembly
_atom_site_disorder_group
Ti Ti1 0.041197(12) 0.286190(7) 0.156257(8) 0.01464(2) Uani d . 1 . .
S S1 -0.118760(18) 0.378771(11) 0.230720(11) 0.01575(3) Uani d . 1 . .
S S2 0.138962(17) 0.429596(10) 0.130125(11) 0.01455(3) Uani d . 1 . .
Cl Cl1 0.18707(2) 0.233422(13) 0.076972(14) 0.02423(4) Uani d . 1 . .
Cl Cl2 -0.06435(2) 0.179752(11) 0.206305(14) 0.02203(4) Uani d . 1 . .
O O1 -0.11228(5) 0.31199(3) 0.04852(3) 0.01663(8) Uani d . 1 . .
O O2 0.18164(5) 0.30299(3) 0.27280(4) 0.01707(9) Uani d . 1 . .
C C1 -0.24227(7) 0.34235(5) 0.04379(5) 0.01745(11) Uani d . 1 . .
C C2 -0.26617(7) 0.37672(5) 0.12607(5) 0.01907(12) Uani d . 1 . .
C C3 -0.40278(9) 0.40227(6) 0.12514(6) 0.02968(18) Uani d . 1 . .
H H3 -0.4192 0.4235 0.1817 0.036 Uiso calc R 1 . .
C C4 -0.51458(9) 0.39651(8) 0.04111(7) 0.0389(2) Uani d . 1 . .
H H4 -0.6077 0.4145 0.0397 0.047 Uiso calc R 1 . .
C C5 -0.49008(9) 0.36432(7) -0.04116(7) 0.0361(2) Uani d . 1 . .
H H5 -0.5671 0.3608 -0.0985 0.043 Uiso calc R 1 . .
C C6 -0.35504(8) 0.33733(6) -0.04088(5) 0.02439(15) Uani d . 1 . .
H H6 -0.3396 0.3157 -0.0976 0.029 Uiso calc R 1 . .
C C7 -0.04673(7) 0.48290(4) 0.23326(5) 0.01496(10) Uani d . 1 . .
H H7 0.0386 0.4865 0.2911 0.018 Uiso calc R 1 . .
C C8 0.00470(7) 0.50249(4) 0.14639(5) 0.01525(10) Uani d . 1 . .
H H8 -0.0803 0.4985 0.0883 0.018 Uiso calc R 1 . .
C C9 0.06174(8) 0.59004(5) 0.15029(6) 0.02065(12) Uani d . 1 . .
H H9A 0.1493 0.5954 0.2051 0.025 Uiso calc R 1 . .
H H9B 0.0875 0.6019 0.0908 0.025 Uiso calc R 1 . .
C C10 -0.04993(10) 0.65164(5) 0.16116(7) 0.02612(15) Uani d . 1 . .
H H10A -0.0098 0.7075 0.1655 0.031 Uiso calc R 1 . .
H H10B -0.1350 0.6492 0.1042 0.031 Uiso calc R 1 . .
C C11 -0.09385(10) 0.63286(5) 0.25107(7) 0.02543(15) Uani d . 1 . .
H H11B -0.1667 0.6729 0.2573 0.031 Uiso calc R 1 . .
H H11A -0.0096 0.6379 0.3083 0.031 Uiso calc R 1 . .
C C12 -0.15506(8) 0.54645(5) 0.24612(6) 0.02106(13) Uani d . 1 . .
H H12B -0.2435 0.5427 0.1917 0.025 Uiso calc R 1 . .
H H12A -0.1804 0.5347 0.3058 0.025 Uiso calc R 1 . .
C C13 0.27574(7) 0.43012(4) 0.24071(5) 0.01487(10) Uani d . 1 . .
C C14 0.27983(7) 0.36233(4) 0.30054(5) 0.01440(10) Uani d . 1 . .
C C15 0.38773(7) 0.35644(4) 0.38758(5) 0.01746(11) Uani d . 1 . .
H H15 0.3911 0.3110 0.4288 0.021 Uiso calc R 1 . .
C C16 0.48990(8) 0.41767(5) 0.41316(6) 0.02184(13) Uani d . 1 . .
H H16 0.5634 0.4139 0.4723 0.026 Uiso calc R 1 . .
C C17 0.48676(8) 0.48460(5) 0.35371(6) 0.02361(14) Uani d . 1 . .
H H17 0.5574 0.5261 0.3726 0.028 Uiso calc R 1 . .
C C18 0.38027(7) 0.49079(4) 0.26669(5) 0.01908(12) Uani d . 1 . .
H H18 0.3787 0.5359 0.2253 0.023 Uiso calc R 1 . .
C C19 0.0738(2) 0.35039(13) 0.48981(13) 0.0330(4) Uani d P 0.50 A -1
H H19A 0.0945 0.3427 0.4285 0.050 Uiso calc PR 0.50 A -1
H H19B -0.0017 0.3124 0.4940 0.050 Uiso calc PR 0.50 A -1
H H19C 0.1606 0.3398 0.5426 0.050 Uiso calc PR 0.50 A -1
C C20 0.02500(17) 0.43645(11) 0.49653(11) 0.0205(3) Uani d P 0.50 A -1
C C21 0.1140(2) 0.50270(16) 0.49496(13) 0.0279(3) Uani d P 0.50 A -1
H H21 0.2060 0.4935 0.4869 0.033 Uiso calc PR 0.50 A -1
C C22 0.0700(3) 0.58138(15) 0.50497(14) 0.0376(5) Uani d P 0.50 A -1
H H22 0.1330 0.6257 0.5054 0.045 Uiso calc PR 0.50 A -1
C C23 -0.0653(3) 0.59670(12) 0.51447(13) 0.0350(4) Uani d P 0.50 A -1
H H23 -0.0956 0.6511 0.5203 0.042 Uiso calc PR 0.50 A -1
C C24 -0.1555(2) 0.53149(12) 0.51528(12) 0.0269(3) Uani d P 0.50 A -1
H H24 -0.2483 0.5409 0.5218 0.032 Uiso calc PR 0.50 A -1
C C25 -0.10965(17) 0.45266(13) 0.50657(12) 0.0197(3) Uani d P 0.50 A -1
H H25 -0.1720 0.4083 0.5075 0.024 Uiso calc PR 0.50 A -1

loop_
_atom_site_aniso_label
_atom_site_aniso_U_11
_atom_site_aniso_U_22
_atom_site_aniso_U_33
_atom_site_aniso_U_12
_atom_site_aniso_U_13
_atom_site_aniso_U_23
Ti1 0.01347(4) 0.01610(5) 0.01207(4) 0.00095(3) 0.00013(3) -0.00192(3)
S1 0.01704(7) 0.01911(7) 0.01160(6) -0.00099(5) 0.00495(5) -0.00059(5)
S2 0.01368(6) 0.01941(7) 0.01053(6) 0.00182(5) 0.00347(5) 0.00036(5)
Cl1 0.01813(7) 0.02942(9) 0.02360(8) 0.00511(6) 0.00363(6) -0.00880(7)
Cl2 0.02056(7) 0.01707(7) 0.02458(8) -0.00248(5) 0.00047(6) 0.00089(6)
O1 0.01322(19) 0.0229(2) 0.01230(18) 0.00279(16) 0.00146(14) -0.00201(16)
O2 0.0171(2) 0.0169(2) 0.01371(18) -0.00198(16) -0.00096(15) 0.00005(15)
C1 0.0131(2) 0.0243(3) 0.0142(2) 0.0009(2) 0.00275(19) -0.0011(2)
C2 0.0140(3) 0.0277(3) 0.0157(3) -0.0005(2) 0.0047(2) -0.0029(2)
C3 0.0159(3) 0.0482(5) 0.0265(4) 0.0001(3) 0.0086(3) -0.0111(4)
C4 0.0143(3) 0.0665(7) 0.0341(5) 0.0066(4) 0.0042(3) -0.0156(5)
C5 0.0145(3) 0.0621(7) 0.0266(4) 0.0068(4) -0.0021(3) -0.0120(4)
C6 0.0148(3) 0.0390(4) 0.0169(3) 0.0035(3) 0.0007(2) -0.0045(3)
C7 0.0160(2) 0.0169(2) 0.0123(2) 0.00183(19) 0.00474(19) 0.00093(19)
C8 0.0146(2) 0.0190(3) 0.0124(2) 0.0037(2) 0.00429(18) 0.00319(19)
C9 0.0222(3) 0.0190(3) 0.0228(3) 0.0027(2) 0.0098(2) 0.0052(2)
C10 0.0298(4) 0.0199(3) 0.0315(4) 0.0077(3) 0.0135(3) 0.0085(3)
C11 0.0303(4) 0.0195(3) 0.0305(4) 0.0064(3) 0.0150(3) 0.0015(3)
C12 0.0218(3) 0.0212(3) 0.0235(3) 0.0052(2) 0.0118(3) 0.0021(2)
C13 0.0128(2) 0.0175(3) 0.0135(2) 0.00176(19) 0.00254(18) 0.00017(19)
C14 0.0130(2) 0.0159(2) 0.0130(2) 0.00058(18) 0.00161(18) -0.00121(19)
C15 0.0163(3) 0.0176(3) 0.0152(2) 0.0007(2) -0.0006(2) 0.0006(2)
C16 0.0175(3) 0.0213(3) 0.0206(3) -0.0011(2) -0.0041(2) 0.0008(2)
C17 0.0179(3) 0.0209(3) 0.0264(3) -0.0038(2) -0.0023(2) 0.0018(3)
C18 0.0153(3) 0.0191(3) 0.0210(3) -0.0007(2) 0.0023(2) 0.0026(2)
C19 0.0393(10) 0.0374(10) 0.0218(7) 0.0170(8) 0.0081(7) 0.0007(7)
C20 0.0190(6) 0.0279(7) 0.0141(5) 0.0032(5) 0.0039(4) 0.0002(5)
C21 0.0197(7) 0.0429(12) 0.0190(7) -0.0066(8) 0.0022(5) 0.0020(7)
C22 0.0491(13) 0.0374(11) 0.0211(8) -0.0235(10) 0.0021(8) 0.0017(7)
C23 0.0562(13) 0.0223(8) 0.0190(7) 0.0007(8) -0.0006(8) -0.0032(6)
C24 0.0255(8) 0.0331(9) 0.0181(6) 0.0073(7) 0.0001(5) -0.0054(6)
C25 0.0174(6) 0.0234(8) 0.0175(6) -0.0005(6) 0.0037(5) -0.0035(6)

loop_
_atom_type_symbol
_atom_type_description
_atom_type_scat_dispersion_real
_atom_type_scat_dispersion_imag
_atom_type_scat_source
C C 0.0033 0.0016 'International Tables Vol C Tables 4.2.6.8 and 6.1.1.4'
H H 0.0000 0.0000 'International Tables Vol C Tables 4.2.6.8 and 6.1.1.4'
O O 0.0106 0.0060 'International Tables Vol C Tables 4.2.6.8 and 6.1.1.4'
S S 0.1246 0.1234 'International Tables Vol C Tables 4.2.6.8 and 6.1.1.4'
Cl Cl 0.1484 0.1585 'International Tables Vol C Tables 4.2.6.8 and 6.1.1.4'
Ti Ti 0.2776 0.4457 'International Tables Vol C Tables 4.2.6.8 and 6.1.1.4'

loop_
_geom_angle_atom_site_label_1
_geom_angle_atom_site_label_2
_geom_angle_atom_site_label_3
_geom_angle_site_symmetry_1
_geom_angle_site_symmetry_3
_geom_angle
_geom_angle_publ_flag
O2 Ti1 O1 . . 157.61(2) ?
O2 Ti1 Cl1 . . 96.689(18) ?
O1 Ti1 Cl1 . . 97.320(17) ?
O2 Ti1 Cl2 . . 95.948(17) ?
O1 Ti1 Cl2 . . 96.654(18) ?
Cl1 Ti1 Cl2 . . 106.674(9) ?
O2 Ti1 S2 . . 78.271(17) ?
O1 Ti1 S2 . . 84.964(18) ?
Cl1 Ti1 S2 . . 87.553(8) ?
Cl2 Ti1 S2 . . 165.282(8) ?
O2 Ti1 S1 . . 84.656(18) ?
O1 Ti1 S1 . . 77.861(16) ?
Cl1 Ti1 S1 . . 167.027(9) ?
Cl2 Ti1 S1 . . 85.957(8) ?
S2 Ti1 S1 . . 80.068(6) ?
C2 S1 C7 . . 104.22(3) ?
C2 S1 Ti1 . . 93.75(2) ?
C7 S1 Ti1 . . 105.85(2) ?
C13 S2 C8 . . 104.90(3) ?
C13 S2 Ti1 . . 94.75(2) ?
C8 S2 Ti1 . . 105.12(2) ?
C1 O1 Ti1 . . 129.62(4) ?
C14 O2 Ti1 . . 130.70(4) ?
O1 C1 C6 . . 120.85(6) ?
O1 C1 C2 . . 119.51(6) ?
C6 C1 C2 . . 119.60(6) ?
C3 C2 C1 . . 120.53(7) ?
C3 C2 S1 . . 122.66(6) ?
C1 C2 S1 . . 116.66(5) ?
C4 C3 C2 . . 119.57(8) ?
C4 C3 H3 . . 120.2 ?
C2 C3 H3 . . 120.2 ?
C3 C4 C5 . . 119.86(8) ?
C3 C4 H4 . . 120.1 ?
C5 C4 H4 . . 120.1 ?
C6 C5 C4 . . 121.21(8) ?
C6 C5 H5 . . 119.4 ?
C4 C5 H5 . . 119.4 ?
C5 C6 C1 . . 119.17(7) ?
C5 C6 H6 . . 120.4 ?
C1 C6 H6 . . 120.4 ?
C8 C7 C12 . . 111.35(5) ?
C8 C7 S1 . . 113.20(5) ?
C12 C7 S1 . . 110.96(5) ?
C8 C7 H7 . . 107.0 ?
C12 C7 H7 . . 107.0 ?
S1 C7 H7 . . 107.0 ?
C7 C8 C9 . . 111.68(6) ?
C7 C8 S2 . . 112.94(4) ?
C9 C8 S2 . . 110.29(5) ?
C7 C8 H8 . . 107.2 ?
C9 C8 H8 . . 107.2 ?
S2 C8 H8 . . 107.2 ?
C10 C9 C8 . . 111.02(6) ?
C10 C9 H9A . . 109.4 ?
C8 C9 H9A . . 109.4 ?
C10 C9 H9B . . 109.4 ?
C8 C9 H9B . . 109.4 ?
H9A C9 H9B . . 108.0 ?
C11 C10 C9 . . 110.12(6) ?
C11 C10 H10A . . 109.6 ?
C9 C10 H10A . . 109.6 ?
C11 C10 H10B . . 109.6 ?
C9 C10 H10B . . 109.6 ?
H10A C10 H10B . . 108.2 ?
C10 C11 C12 . . 110.48(7) ?
C10 C11 H11B . . 109.6 ?
C12 C11 H11B . . 109.6 ?
C10 C11 H11A . . 109.6 ?
C12 C11 H11A . . 109.6 ?
H11B C11 H11A . . 108.1 ?
C11 C12 C7 . . 111.05(6) ?
C11 C12 H12B . . 109.4 ?
C7 C12 H12B . . 109.4 ?
C11 C12 H12A . . 109.4 ?
C7 C12 H12A . . 109.4 ?
H12B C12 H12A . . 108.0 ?
C18 C13 C14 . . 120.48(6) ?
C18 C13 S2 . . 123.34(5) ?
C14 C13 S2 . . 116.07(5) ?
O2 C14 C15 . . 120.52(6) ?
O2 C14 C13 . . 119.73(6) ?
C15 C14 C13 . . 119.74(6) ?
C16 C15 C14 . . 119.21(6) ?
C16 C15 H15 . . 120.4 ?
C14 C15 H15 . . 120.4 ?
C15 C16 C17 . . 121.19(6) ?
C15 C16 H16 . . 119.4 ?
C17 C16 H16 . . 119.4 ?
C18 C17 C16 . . 120.04(7) ?
C18 C17 H17 . . 120.0 ?
C16 C17 H17 . . 120.0 ?
C17 C18 C13 . . 119.32(7) ?
C17 C18 H18 . . 120.3 ?
C13 C18 H18 . . 120.3 ?
C25 C20 C21 . . 117.82(17) ?
C25 C20 C19 . . 120.97(18) ?
C21 C20 C19 . . 121.20(18) ?
C22 C21 C20 . . 120.65(19) ?
C22 C21 H21 . . 119.7 ?
C20 C21 H21 . . 119.7 ?
C21 C22 C23 . . 120.88(18) ?
C21 C22 H22 . . 119.6 ?
C23 C22 H22 . . 119.6 ?
C24 C23 C22 . . 119.1(2) ?
C24 C23 H23 . . 120.5 ?
C22 C23 H23 . . 120.5 ?
C25 C24 C23 . . 119.62(19) ?
C25 C24 H24 . . 120.2 ?
C23 C24 H24 . . 120.2 ?
C24 C25 C20 . . 121.93(18) ?
C24 C25 H25 . . 119.0 ?
C20 C25 H25 . . 119.0 ?

loop_
_geom_bond_atom_site_label_1
_geom_bond_atom_site_label_2
_geom_bond_site_symmetry_2
_geom_bond_distance
_geom_bond_publ_flag
Ti1 O2 . 1.8670(5) ?
Ti1 O1 . 1.8763(5) ?
Ti1 Cl1 . 2.2506(2) ?
Ti1 Cl2 . 2.2506(2) ?
Ti1 S2 . 2.6031(2) ?
Ti1 S1 . 2.6261(2) ?
S1 C2 . 1.7668(7) ?
S1 C7 . 1.8400(7) ?
S2 C13 . 1.7688(6) ?
S2 C8 . 1.8379(7) ?
O1 C1 . 1.3457(8) ?
O2 C14 . 1.3416(8) ?
C1 C6 . 1.3969(10) ?
C1 C2 . 1.4040(10) ?
C2 C3 . 1.3939(11) ?
C3 C4 . 1.3865(13) ?
C3 H3 . 0.9500 ?
C4 C5 . 1.3924(14) ?
C4 H4 . 0.9500 ?
C5 C6 . 1.3892(11) ?
C5 H5 . 0.9500 ?
C6 H6 . 0.9500 ?
C7 C8 . 1.5253(9) ?
C7 C12 . 1.5331(10) ?
C7 H7 . 1.0000 ?
C8 C9 . 1.5324(10) ?
C8 H8 . 1.0000 ?
C9 C10 . 1.5265(11) ?
C9 H9A . 0.9900 ?
C9 H9B . 0.9900 ?
C10 C11 . 1.5235(12) ?
C10 H10A . 0.9900 ?
C10 H10B . 0.9900 ?
C11 C12 . 1.5288(12) ?
C11 H11B . 0.9900 ?
C11 H11A . 0.9900 ?
C12 H12B . 0.9900 ?
C12 H12A . 0.9900 ?
C13 C18 . 1.3951(10) ?
C13 C14 . 1.4045(9) ?
C14 C15 . 1.3967(9) ?
C15 C16 . 1.3864(10) ?
C15 H15 . 0.9500 ?
C16 C17 . 1.3912(11) ?
C16 H16 . 0.9500 ?
C17 C18 . 1.3902(10) ?
C17 H17 . 0.9500 ?
C18 H18 . 0.9500 ?
C19 C20 . 1.499(3) ?
C19 H19A . 0.9800 ?
C19 H19B . 0.9800 ?
C19 H19C . 0.9800 ?
C20 C25 . 1.390(2) ?
C20 C21 . 1.394(3) ?
C21 C22 . 1.379(4) ?
C21 H21 . 0.9500 ?
C22 C23 . 1.391(4) ?
C22 H22 . 0.9500 ?
C23 C24 . 1.386(3) ?
C23 H23 . 0.9500 ?
C24 C25 . 1.383(3) ?
C24 H24 . 0.9500 ?
C25 H25 . 0.9500 ?

loop_
_geom_torsion_atom_site_label_1
_geom_torsion_atom_site_label_2
_geom_torsion_atom_site_label_3
_geom_torsion_atom_site_label_4
_geom_torsion_site_symmetry_1
_geom_torsion_site_symmetry_2
_geom_torsion_site_symmetry_3
_geom_torsion_site_symmetry_4
_geom_torsion
_geom_torsion_publ_flag
O2 Ti1 S1 C2 . . . . 177.38(3) ?
O1 Ti1 S1 C2 . . . . 11.46(3) ?
Cl1 Ti1 S1 C2 . . . . 80.78(4) ?
Cl2 Ti1 S1 C2 . . . . -86.25(3) ?
S2 Ti1 S1 C2 . . . . 98.39(3) ?
O2 Ti1 S1 C7 . . . . 71.46(3) ?
O1 Ti1 S1 C7 . . . . -94.47(3) ?
Cl1 Ti1 S1 C7 . . . . -25.15(4) ?
Cl2 Ti1 S1 C7 . . . . 167.83(2) ?
S2 Ti1 S1 C7 . . . . -7.54(2) ?
O2 Ti1 S2 C13 . . . . 4.46(3) ?
O1 Ti1 S2 C13 . . . . 169.53(3) ?
Cl1 Ti1 S2 C13 . . . . -92.90(2) ?
Cl2 Ti1 S2 C13 . . . . 72.50(4) ?
S1 Ti1 S2 C13 . . . . 91.00(2) ?
O2 Ti1 S2 C8 . . . . -102.39(3) ?
O1 Ti1 S2 C8 . . . . 62.69(3) ?
Cl1 Ti1 S2 C8 . . . . 160.26(2) ?
Cl2 Ti1 S2 C8 . . . . -34.35(4) ?
S1 Ti1 S2 C8 . . . . -15.84(2) ?
O2 Ti1 O1 C1 . . . . -55.74(10) ?
Cl1 Ti1 O1 C1 . . . . 175.94(6) ?
Cl2 Ti1 O1 C1 . . . . 68.11(6) ?
S2 Ti1 O1 C1 . . . . -97.19(6) ?
S1 Ti1 O1 C1 . . . . -16.29(6) ?
O1 Ti1 O2 C14 . . . . -49.66(10) ?
Cl1 Ti1 O2 C14 . . . . 78.76(6) ?
Cl2 Ti1 O2 C14 . . . . -173.62(6) ?
S2 Ti1 O2 C14 . . . . -7.33(6) ?
S1 Ti1 O2 C14 . . . . -88.26(6) ?
Ti1 O1 C1 C6 . . . . -162.71(6) ?
Ti1 O1 C1 C2 . . . . 14.88(10) ?
O1 C1 C2 C3 . . . . -174.58(8) ?
C6 C1 C2 C3 . . . . 3.04(12) ?
O1 C1 C2 S1 . . . . 1.11(10) ?
C6 C1 C2 S1 . . . . 178.73(6) ?
C7 S1 C2 C3 . . . . -86.40(8) ?
Ti1 S1 C2 C3 . . . . 166.20(7) ?
C7 S1 C2 C1 . . . . 98.01(6) ?
Ti1 S1 C2 C1 . . . . -9.38(6) ?
C1 C2 C3 C4 . . . . -2.50(14) ?
S1 C2 C3 C4 . . . . -177.92(9) ?
C2 C3 C4 C5 . . . . 0.86(17) ?
C3 C4 C5 C6 . . . . 0.24(19) ?
C4 C5 C6 C1 . . . . 0.30(17) ?
O1 C1 C6 C5 . . . . 175.66(9) ?
C2 C1 C6 C5 . . . . -1.92(13) ?
C2 S1 C7 C8 . . . . -61.36(5) ?
Ti1 S1 C7 C8 . . . . 36.81(5) ?
C2 S1 C7 C12 . . . . 64.67(5) ?
Ti1 S1 C7 C12 . . . . 162.84(4) ?
C12 C7 C8 C9 . . . . 53.30(7) ?
S1 C7 C8 C9 . . . . 179.13(5) ?
C12 C7 C8 S2 . . . . 178.29(5) ?
S1 C7 C8 S2 . . . . -55.89(6) ?
C13 S2 C8 C7 . . . . -54.89(5) ?
Ti1 S2 C8 C7 . . . . 44.36(5) ?
C13 S2 C8 C9 . . . . 70.85(5) ?
Ti1 S2 C8 C9 . . . . 170.10(4) ?
C7 C8 C9 C10 . . . . -55.03(8) ?
S2 C8 C9 C10 . . . . 178.52(5) ?
C8 C9 C10 C11 . . . . 57.56(9) ?
C9 C10 C11 C12 . . . . -58.84(9) ?
C10 C11 C12 C7 . . . . 57.44(9) ?
C8 C7 C12 C11 . . . . -54.53(8) ?
S1 C7 C12 C11 . . . . 178.41(5) ?
C8 S2 C13 C18 . . . . -79.62(7) ?
Ti1 S2 C13 C18 . . . . 173.35(6) ?
C8 S2 C13 C14 . . . . 104.16(5) ?
Ti1 S2 C13 C14 . . . . -2.88(5) ?
Ti1 O2 C14 C15 . . . . -171.11(5) ?
Ti1 O2 C14 C13 . . . . 7.63(10) ?
C18 C13 C14 O2 . . . . -177.47(6) ?
S2 C13 C14 O2 . . . . -1.13(8) ?
C18 C13 C14 C15 . . . . 1.28(10) ?
S2 C13 C14 C15 . . . . 177.61(5) ?
O2 C14 C15 C16 . . . . 178.32(7) ?
C13 C14 C15 C16 . . . . -0.42(10) ?
C14 C15 C16 C17 . . . . -0.06(12) ?
C15 C16 C17 C18 . . . . -0.30(13) ?
C16 C17 C18 C13 . . . . 1.14(12) ?
C14 C13 C18 C17 . . . . -1.63(11) ?
S2 C13 C18 C17 . . . . -177.69(6) ?
C25 C20 C21 C22 . . . . 1.2(2) ?
C19 C20 C21 C22 . . . . -177.44(16) ?
C20 C21 C22 C23 . . . . -1.6(3) ?
C21 C22 C23 C24 . . . . 1.0(3) ?
C22 C23 C24 C25 . . . . -0.1(3) ?
C23 C24 C25 C20 . . . . -0.3(3) ?
C21 C20 C25 C24 . . . . -0.3(2) ?
C19 C20 C25 C24 . . . . 178.37(16) ?
